data_7159932
loop_
_publ_author_name
'Uvarova, Ekaterina S.'
'Kutasevich, Anton V.'
'Lipatov, Egor S.'
'Pytskii, Ivan S.'
'Raitman, Oleg A.'
'Selivantev, Yuriy M.'
'Mityanov, Vitaly S.'

_publ_section_title
;
 Three-component cascade reaction of 3-ketonitriles, 2-unsubstituted
 imidazole <i>N</i>-oxides, and aldehydes.
;
_journal_issue 21
_journal_name_full 'Organic &amp; biomolecular chemistry'
_journal_page_first 4297
_journal_page_last 4308
_journal_paper_doi 10.1039/d4ob00353e
_journal_volume 22
_journal_year 2024
_chemical_formula_moiety 'C23 H21 N3 O S'
_chemical_formula_sum 'C23 H21 N3 O S'
_chemical_formula_weight 387.49
_space_group_crystal_system monoclinic
_space_group_IT_number 14
_space_group_name_Hall '-P 2ybc'
_space_group_name_H-M_alt 'P 1 21/c 1'
_atom_sites_solution_hydrogens geom
_audit_creation_date 2022-11-09
_audit_creation_method
;
Olex2 1.3
(compiled 2020.11.12 svn.r5f609507 for OlexSys, GUI svn.r6408)
;
_audit_update_record
;
2022-11-14 deposited with the CCDC.	2024-05-02 downloaded from the CCDC.
;
_cell_angle_alpha 90
_cell_angle_beta 100.6100(10)
_cell_angle_gamma 90
_cell_formula_units_Z 4
_cell_length_a 13.4764(2)
_cell_length_b 8.5980(2)
_cell_length_c 17.6336(3)
_cell_measurement_reflns_used 9265
_cell_measurement_temperature 100
_cell_measurement_theta_max 30.53
_cell_measurement_theta_min 2.35
_cell_volume 2008.27(7)
_computing_molecular_graphics 'Olex2 1.3 (Dolomanov et al., 2009)'
_computing_publication_material 'Olex2 1.3 (Dolomanov et al., 2009)'
_computing_structure_refinement 'XL  (Sheldrick, 2008)'
_diffrn_ambient_temperature 100
_diffrn_measured_fraction_theta_full 0.998
_diffrn_measured_fraction_theta_max 0.998
_diffrn_measurement_device_type 'Bruker D8 Quest'
_diffrn_measurement_method '\f and \w scans'
_diffrn_radiation_type MoK\a
_diffrn_radiation_wavelength 0.71073
_diffrn_reflns_av_R_equivalents 0.0737
_diffrn_reflns_av_unetI/netI 0.0613
_diffrn_reflns_Laue_measured_fraction_full 0.998
_diffrn_reflns_Laue_measured_fraction_max 0.998
_diffrn_reflns_limit_h_max 17
_diffrn_reflns_limit_h_min -18
_diffrn_reflns_limit_k_max 9
_diffrn_reflns_limit_k_min -11
_diffrn_reflns_limit_l_max 24
_diffrn_reflns_limit_l_min -24
_diffrn_reflns_number 25188
_diffrn_reflns_point_group_measured_fraction_full 0.998
_diffrn_reflns_point_group_measured_fraction_max 0.998
_diffrn_reflns_theta_full 25.242
_diffrn_reflns_theta_max 28.996
_diffrn_reflns_theta_min 2.561
_exptl_absorpt_coefficient_mu 0.179
_exptl_absorpt_correction_T_max 0.8622
_exptl_absorpt_correction_T_min 0.5153
_exptl_absorpt_correction_type multi-scan
_exptl_absorpt_process_details
;
SADABS-2008/1 (Bruker,2008) was used for absorption correction.
wR2(int) was 0.1822 before and 0.0972 after correction.
The Ratio of minimum to maximum transmission is 0.5977.
The \l/2 correction factor is 0.0015.
;
_exptl_crystal_colour colourless
_exptl_crystal_colour_primary colourless
_exptl_crystal_density_diffrn 1.282
_exptl_crystal_description prism
_exptl_crystal_F_000 816
_exptl_crystal_size_max 0.2
_exptl_crystal_size_mid 0.15
_exptl_crystal_size_min 0.1
_refine_diff_density_max 0.392
_refine_diff_density_min -0.474
_refine_diff_density_rms 0.060
_refine_ls_extinction_method none
_refine_ls_goodness_of_fit_ref 1.048
_refine_ls_hydrogen_treatment constr
_refine_ls_matrix_type full
_refine_ls_number_parameters 257
_refine_ls_number_reflns 5329
_refine_ls_number_restraints 0
_refine_ls_restrained_S_all 1.048
_refine_ls_R_factor_all 0.0575
_refine_ls_R_factor_gt 0.0478
_refine_ls_shift/su_max 0.001
_refine_ls_shift/su_mean 0.000
_refine_ls_structure_factor_coef Fsqd
_refine_ls_weighting_details 'w=1/[\s^2^(Fo^2^)+(0.0447P)^2^+1.0232P] where P=(Fo^2^+2Fc^2^)/3'
_refine_ls_weighting_scheme calc
_refine_ls_wR_factor_gt 0.1191
_refine_ls_wR_factor_ref 0.1258
_reflns_Friedel_coverage 0.000
_reflns_number_gt 4460
_reflns_number_total 5329
_reflns_threshold_expression 'I > 2\s(I)'
_cod_data_source_file d4ob00353e2.cif
_cod_data_source_block mv1140
_cod_depositor_comments 'Adding full bibliography for 7159930--7159933.cif.'
_cod_database_code 7159932
_shelxl_version_number 2014/6
_shelx_space_group_comment
;
The symmetry employed for this shelxl refinement is uniquely defined
by the following loop, which should always be used as a source of
symmetry information in preference to the above space-group names.
They are only intended as comments.
;
_shelx_estimated_absorpt_t_max 0.982
_shelx_estimated_absorpt_t_min 0.965
_olex2_refinement_description
;
1. Fixed Uiso
 At 1.2 times of:
  All C(H) groups
 At 1.5 times of:
  All C(H,H,H) groups
2.a Aromatic/amide H refined with riding coordinates:
 C9(H9), C5(H5), C1(H1), C12(H12), C8(H8), C3(H3), C11(H11), C2(H2), C6(H6)
2.b Idealised Me refined as rotating group:
 C23(H23A,H23B,H23C), C20(H20A,H20B,H20C), C21(H21A,H21B,H21C), C22(H22A,H22B,
 H22C)
;
_olex2_submission_special_instructions 'No special instructions were received'

loop_
_space_group_symop_operation_xyz
'x, y, z'
'-x, y+1/2, -z+1/2'
'-x, -y, -z'
'x, -y-1/2, z-1/2'

loop_
_atom_site_label
_atom_site_type_symbol
_atom_site_fract_x
_atom_site_fract_y
_atom_site_fract_z
_atom_site_U_iso_or_equiv
_atom_site_adp_type
_atom_site_occupancy
_atom_site_site_symmetry_order
_atom_site_calc_flag
_atom_site_refinement_flags_posn
_atom_site_refinement_flags_adp
_atom_site_refinement_flags_occupancy
_atom_site_disorder_assembly
_atom_site_disorder_group
S1 S 0.81084(3) 0.72443(5) 0.59191(2) 0.02280(11) Uani 1 1 d . . . . .
C9 C 0.61373(11) 0.82280(17) 0.58989(8) 0.0180(3) Uani 1 1 d . . . . .
H9 H 0.6215 0.8948 0.5505 0.022 Uiso 1 1 calc R U . . .
C5 C 0.13313(12) 0.5960(2) 0.76426(9) 0.0243(3) Uani 1 1 d . . . . .
H5 H 0.1157 0.6792 0.7947 0.029 Uiso 1 1 calc R U . . .
O1 O 0.30313(9) 0.71297(14) 0.87329(6) 0.0259(3) Uani 1 1 d . . . . .
C23 C 0.33867(11) 0.57602(18) 0.54182(9) 0.0209(3) Uani 1 1 d . . . . .
H23A H 0.3599 0.6259 0.4975 0.031 Uiso 1 1 calc R U . . .
H23B H 0.2915 0.4914 0.5238 0.031 Uiso 1 1 calc R U . . .
H23C H 0.3979 0.5339 0.5764 0.031 Uiso 1 1 calc R U . . .
N3 N 0.28897(9) 0.69073(14) 0.58338(7) 0.0154(2) Uani 1 1 d . . . . .
C20 C 0.79941(13) 0.8821(2) 0.52388(10) 0.0305(4) Uani 1 1 d . . . . .
H20A H 0.7439 0.8606 0.4809 0.046 Uiso 1 1 calc R U . . .
H20B H 0.8625 0.8928 0.5042 0.046 Uiso 1 1 calc R U . . .
H20C H 0.7856 0.9788 0.5494 0.046 Uiso 1 1 calc R U . . .
N2 N 0.25388(9) 0.84563(14) 0.67658(7) 0.0158(2) Uani 1 1 d . . . . .
C10 C 0.69242(11) 0.72244(17) 0.61967(8) 0.0177(3) Uani 1 1 d . . . . .
N1 N 0.56858(11) 0.71264(17) 0.89007(8) 0.0268(3) Uani 1 1 d . . . . .
C21 C 0.07726(11) 0.92611(19) 0.62191(9) 0.0221(3) Uani 1 1 d . . . . .
H21A H 0.0320 0.8584 0.6446 0.033 Uiso 1 1 calc R U . . .
H21B H 0.0442 0.9571 0.5699 0.033 Uiso 1 1 calc R U . . .
H21C H 0.0931 1.0190 0.6541 0.033 Uiso 1 1 calc R U . . .
C16 C 0.41696(11) 0.71394(16) 0.70634(8) 0.0150(3) Uani 1 1 d . . . . .
C1 C 0.08342(13) 0.3823(2) 0.67818(10) 0.0323(4) Uani 1 1 d . . . . .
H1 H 0.0318 0.3202 0.6490 0.039 Uiso 1 1 calc R U . . .
C17 C 0.41084(11) 0.69021(17) 0.78208(8) 0.0164(3) Uani 1 1 d . . . . .
C15 C 0.32257(11) 0.75318(16) 0.65496(8) 0.0150(3) Uani 1 1 d . . . . .
C12 C 0.59040(11) 0.61097(17) 0.70492(8) 0.0175(3) Uani 1 1 d . . . . .
H12 H 0.5826 0.5384 0.7440 0.021 Uiso 1 1 calc R U . . .
C8 C 0.52408(11) 0.81755(17) 0.61778(8) 0.0168(3) Uani 1 1 d . . . . .
H8 H 0.4703 0.8850 0.5966 0.020 Uiso 1 1 calc R U . . .
C3 C 0.25905(11) 0.44116(18) 0.71895(8) 0.0197(3) Uani 1 1 d . . . . .
H3 H 0.3278 0.4201 0.7172 0.024 Uiso 1 1 calc R U . . .
C22 C 0.12698(12) 0.6944(2) 0.48615(9) 0.0243(3) Uani 1 1 d . . . . .
H22A H 0.1635 0.7098 0.4435 0.036 Uiso 1 1 calc R U . . .
H22B H 0.0650 0.7566 0.4771 0.036 Uiso 1 1 calc R U . . .
H22C H 0.1097 0.5841 0.4894 0.036 Uiso 1 1 calc R U . . .
C4 C 0.23424(11) 0.56446(17) 0.76294(8) 0.0172(3) Uani 1 1 d . . . . .
C11 C 0.67920(11) 0.61396(17) 0.67626(8) 0.0185(3) Uani 1 1 d . . . . .
H11 H 0.7315 0.5421 0.6950 0.022 Uiso 1 1 calc R U . . .
C14 C 0.19211(11) 0.74386(17) 0.55999(8) 0.0169(3) Uani 1 1 d . . . . .
C19 C 0.49890(11) 0.70183(17) 0.84170(8) 0.0188(3) Uani 1 1 d . . . . .
C2 C 0.18343(13) 0.3487(2) 0.67750(9) 0.0275(4) Uani 1 1 d . . . . .
H2 H 0.2005 0.2625 0.6487 0.033 Uiso 1 1 calc R U . . .
C7 C 0.51165(11) 0.71431(16) 0.67676(8) 0.0152(3) Uani 1 1 d . . . . .
C13 C 0.17241(11) 0.84054(17) 0.61761(8) 0.0169(3) Uani 1 1 d . . . . .
C18 C 0.31394(11) 0.66338(17) 0.81057(8) 0.0175(3) Uani 1 1 d . . . . .
C6 C 0.05808(12) 0.5056(2) 0.72108(10) 0.0317(4) Uani 1 1 d . . . . .
H6 H -0.0109 0.5286 0.7210 0.038 Uiso 1 1 calc R U . . .

loop_
_atom_site_aniso_label
_atom_site_aniso_U_11
_atom_site_aniso_U_22
_atom_site_aniso_U_33
_atom_site_aniso_U_23
_atom_site_aniso_U_13
_atom_site_aniso_U_12
S1 0.01598(19) 0.0280(2) 0.0250(2) -0.00325(15) 0.00533(14) -0.00261(14)
C9 0.0190(7) 0.0196(7) 0.0153(6) 0.0006(5) 0.0030(5) -0.0033(5)
C5 0.0191(7) 0.0322(9) 0.0230(8) 0.0065(6) 0.0074(6) 0.0010(6)
O1 0.0301(6) 0.0314(6) 0.0172(5) -0.0047(4) 0.0073(4) -0.0031(5)
C23 0.0209(7) 0.0232(7) 0.0175(7) -0.0042(6) 0.0006(5) 0.0025(6)
N3 0.0157(6) 0.0173(6) 0.0123(5) 0.0006(4) 0.0004(4) -0.0005(4)
C20 0.0218(8) 0.0458(11) 0.0247(8) 0.0063(7) 0.0065(6) -0.0084(7)
N2 0.0151(6) 0.0172(6) 0.0151(5) 0.0013(4) 0.0029(4) -0.0012(4)
C10 0.0164(7) 0.0199(7) 0.0168(7) -0.0037(5) 0.0028(5) -0.0033(5)
N1 0.0268(7) 0.0316(8) 0.0191(7) 0.0002(5) -0.0033(5) -0.0058(6)
C21 0.0165(7) 0.0264(8) 0.0236(7) 0.0027(6) 0.0042(6) 0.0016(6)
C16 0.0149(6) 0.0130(6) 0.0162(6) -0.0010(5) 0.0008(5) -0.0027(5)
C1 0.0251(8) 0.0462(11) 0.0228(8) 0.0050(7) -0.0030(6) -0.0181(8)
C17 0.0169(7) 0.0157(6) 0.0158(6) -0.0011(5) 0.0010(5) -0.0029(5)
C15 0.0158(6) 0.0169(6) 0.0120(6) 0.0006(5) 0.0016(5) -0.0022(5)
C12 0.0190(7) 0.0153(6) 0.0173(6) 0.0008(5) 0.0012(5) -0.0023(5)
C8 0.0158(7) 0.0178(7) 0.0156(6) 0.0010(5) 0.0002(5) -0.0012(5)
C3 0.0194(7) 0.0213(7) 0.0179(7) 0.0022(5) 0.0019(5) -0.0042(6)
C22 0.0198(7) 0.0322(9) 0.0180(7) -0.0024(6) -0.0037(6) -0.0003(6)
C4 0.0166(7) 0.0210(7) 0.0140(6) 0.0043(5) 0.0028(5) -0.0028(5)
C11 0.0165(7) 0.0172(7) 0.0207(7) -0.0010(5) 0.0006(5) 0.0010(5)
C14 0.0140(6) 0.0205(7) 0.0153(6) 0.0029(5) 0.0001(5) -0.0014(5)
C19 0.0212(7) 0.0194(7) 0.0156(7) 0.0013(5) 0.0030(5) -0.0037(6)
C2 0.0308(9) 0.0290(8) 0.0222(8) -0.0019(6) 0.0032(6) -0.0119(7)
C7 0.0154(6) 0.0163(6) 0.0133(6) -0.0010(5) 0.0013(5) -0.0023(5)
C13 0.0143(6) 0.0190(7) 0.0173(6) 0.0039(5) 0.0028(5) -0.0022(5)
C18 0.0190(7) 0.0176(7) 0.0159(6) 0.0023(5) 0.0034(5) 0.0005(5)
C6 0.0158(7) 0.0509(11) 0.0277(8) 0.0127(8) 0.0020(6) -0.0059(7)

loop_
_atom_type_symbol
_atom_type_description
_atom_type_scat_dispersion_real
_atom_type_scat_dispersion_imag
_atom_type_scat_source
C C 0.0033 0.0016 'International Tables Vol C Tables 4.2.6.8 and 6.1.1.4'
H H 0.0000 0.0000 'International Tables Vol C Tables 4.2.6.8 and 6.1.1.4'
N N 0.0061 0.0033 'International Tables Vol C Tables 4.2.6.8 and 6.1.1.4'
O O 0.0106 0.0060 'International Tables Vol C Tables 4.2.6.8 and 6.1.1.4'
S S 0.1246 0.1234 'International Tables Vol C Tables 4.2.6.8 and 6.1.1.4'

loop_
_geom_angle_atom_site_label_1
_geom_angle_atom_site_label_2
_geom_angle_atom_site_label_3
_geom_angle
_geom_angle_site_symmetry_1
_geom_angle_site_symmetry_3
_geom_angle_publ_flag
C10 S1 C20 102.89(8) . . ?
C10 C9 H9 120.0 . . ?
C8 C9 H9 120.0 . . ?
C8 C9 C10 119.91(13) . . ?
C4 C5 H5 120.0 . . ?
C6 C5 H5 120.0 . . ?
C6 C5 C4 119.91(16) . . ?
H23A C23 H23B 109.5 . . ?
H23A C23 H23C 109.5 . . ?
H23B C23 H23C 109.5 . . ?
N3 C23 H23A 109.5 . . ?
N3 C23 H23B 109.5 . . ?
N3 C23 H23C 109.5 . . ?
C15 N3 C23 128.46(12) . . ?
C15 N3 C14 106.33(12) . . ?
C14 N3 C23 124.87(12) . . ?
S1 C20 H20A 109.5 . . ?
S1 C20 H20B 109.5 . . ?
S1 C20 H20C 109.5 . . ?
H20A C20 H20B 109.5 . . ?
H20A C20 H20C 109.5 . . ?
H20B C20 H20C 109.5 . . ?
C15 N2 C13 105.49(12) . . ?
C9 C10 S1 123.89(12) . . ?
C9 C10 C11 119.55(14) . . ?
C11 C10 S1 116.55(11) . . ?
H21A C21 H21B 109.5 . . ?
H21A C21 H21C 109.5 . . ?
H21B C21 H21C 109.5 . . ?
C13 C21 H21A 109.5 . . ?
C13 C21 H21B 109.5 . . ?
C13 C21 H21C 109.5 . . ?
C17 C16 C15 116.00(13) . . ?
C17 C16 C7 124.11(13) . . ?
C15 C16 C7 119.70(12) . . ?
C2 C1 H1 119.8 . . ?
C2 C1 C6 120.36(16) . . ?
C6 C1 H1 119.8 . . ?
C16 C17 C19 120.91(13) . . ?
C16 C17 C18 124.20(13) . . ?
C19 C17 C18 114.72(12) . . ?
N3 C15 C16 125.74(13) . . ?
N2 C15 N3 111.69(12) . . ?
N2 C15 C16 122.29(13) . . ?
C11 C12 H12 119.7 . . ?
C11 C12 C7 120.54(13) . . ?
C7 C12 H12 119.7 . . ?
C9 C8 H8 119.5 . . ?
C9 C8 C7 121.01(13) . . ?
C7 C8 H8 119.5 . . ?
C4 C3 H3 120.0 . . ?
C2 C3 H3 120.0 . . ?
C2 C3 C4 120.09(15) . . ?
H22A C22 H22B 109.5 . . ?
H22A C22 H22C 109.5 . . ?
H22B C22 H22C 109.5 . . ?
C14 C22 H22A 109.5 . . ?
C14 C22 H22B 109.5 . . ?
C14 C22 H22C 109.5 . . ?
C5 C4 C18 118.81(14) . . ?
C3 C4 C5 119.59(14) . . ?
C3 C4 C18 121.59(13) . . ?
C10 C11 H11 119.8 . . ?
C12 C11 C10 120.33(14) . . ?
C12 C11 H11 119.8 . . ?
N3 C14 C22 122.77(14) . . ?
N3 C14 C13 106.34(12) . . ?
C13 C14 C22 130.87(14) . . ?
N1 C19 C17 178.93(18) . . ?
C1 C2 C3 119.90(17) . . ?
C1 C2 H2 120.0 . . ?
C3 C2 H2 120.0 . . ?
C12 C7 C16 121.63(13) . . ?
C8 C7 C16 119.79(13) . . ?
C8 C7 C12 118.56(13) . . ?
N2 C13 C21 121.52(13) . . ?
N2 C13 C14 110.12(13) . . ?
C14 C13 C21 128.30(13) . . ?
O1 C18 C17 120.44(13) . . ?
O1 C18 C4 120.90(14) . . ?
C4 C18 C17 118.50(12) . . ?
C5 C6 H6 119.9 . . ?
C1 C6 C5 120.12(16) . . ?
C1 C6 H6 119.9 . . ?

loop_
_geom_bond_atom_site_label_1
_geom_bond_atom_site_label_2
_geom_bond_distance
_geom_bond_site_symmetry_2
_geom_bond_publ_flag
S1 C20 1.7977(18) . ?
S1 C10 1.7534(15) . ?
C9 H9 0.9500 . ?
C9 C10 1.393(2) . ?
C9 C8 1.387(2) . ?
C5 H5 0.9500 . ?
C5 C4 1.394(2) . ?
C5 C6 1.386(2) . ?
O1 C18 1.2187(18) . ?
C23 H23A 0.9800 . ?
C23 H23B 0.9800 . ?
C23 H23C 0.9800 . ?
C23 N3 1.4625(19) . ?
N3 C15 1.3696(17) . ?
N3 C14 1.3728(18) . ?
C20 H20A 0.9800 . ?
C20 H20B 0.9800 . ?
C20 H20C 0.9800 . ?
N2 C15 1.3282(19) . ?
N2 C13 1.3669(18) . ?
C10 C11 1.401(2) . ?
N1 C19 1.150(2) . ?
C21 H21A 0.9800 . ?
C21 H21B 0.9800 . ?
C21 H21C 0.9800 . ?
C21 C13 1.492(2) . ?
C16 C17 1.3685(19) . ?
C16 C15 1.4588(19) . ?
C16 C7 1.465(2) . ?
C1 H1 0.9500 . ?
C1 C2 1.381(3) . ?
C1 C6 1.382(3) . ?
C17 C19 1.437(2) . ?
C17 C18 1.501(2) . ?
C12 H12 0.9500 . ?
C12 C11 1.382(2) . ?
C12 C7 1.403(2) . ?
C8 H8 0.9500 . ?
C8 C7 1.401(2) . ?
C3 H3 0.9500 . ?
C3 C4 1.390(2) . ?
C3 C2 1.389(2) . ?
C22 H22A 0.9800 . ?
C22 H22B 0.9800 . ?
C22 H22C 0.9800 . ?
C22 C14 1.492(2) . ?
C4 C18 1.500(2) . ?
C11 H11 0.9500 . ?
C14 C13 1.376(2) . ?
C2 H2 0.9500 . ?
C6 H6 0.9500 . ?

loop_
_geom_torsion_atom_site_label_1
_geom_torsion_atom_site_label_2
_geom_torsion_atom_site_label_3
_geom_torsion_atom_site_label_4
_geom_torsion
_geom_torsion_site_symmetry_1
_geom_torsion_site_symmetry_2
_geom_torsion_site_symmetry_3
_geom_torsion_site_symmetry_4
_geom_torsion_publ_flag
S1 C10 C11 C12 176.00(11) . . . . ?
C9 C10 C11 C12 -2.9(2) . . . . ?
C9 C8 C7 C16 178.55(13) . . . . ?
C9 C8 C7 C12 -2.8(2) . . . . ?
C5 C4 C18 O1 35.6(2) . . . . ?
C5 C4 C18 C17 -148.91(14) . . . . ?
C23 N3 C15 N2 -175.35(13) . . . . ?
C23 N3 C15 C16 -1.4(2) . . . . ?
C23 N3 C14 C22 -2.8(2) . . . . ?
C23 N3 C14 C13 175.62(13) . . . . ?
N3 C14 C13 N2 -1.30(16) . . . . ?
N3 C14 C13 C21 -178.63(14) . . . . ?
C20 S1 C10 C9 1.62(15) . . . . ?
C20 S1 C10 C11 -177.21(12) . . . . ?
C10 C9 C8 C7 1.1(2) . . . . ?
C16 C17 C18 O1 -145.46(15) . . . . ?
C16 C17 C18 C4 39.0(2) . . . . ?
C17 C16 C15 N3 -134.99(15) . . . . ?
C17 C16 C15 N2 38.4(2) . . . . ?
C17 C16 C7 C12 37.9(2) . . . . ?
C17 C16 C7 C8 -143.48(15) . . . . ?
C15 N3 C14 C22 -176.51(14) . . . . ?
C15 N3 C14 C13 1.89(15) . . . . ?
C15 N2 C13 C21 177.69(13) . . . . ?
C15 N2 C13 C14 0.14(16) . . . . ?
C15 C16 C17 C19 -159.32(13) . . . . ?
C15 C16 C17 C18 15.7(2) . . . . ?
C15 C16 C7 C12 -147.35(14) . . . . ?
C15 C16 C7 C8 31.29(19) . . . . ?
C8 C9 C10 S1 -177.10(11) . . . . ?
C8 C9 C10 C11 1.7(2) . . . . ?
C3 C4 C18 O1 -143.20(15) . . . . ?
C3 C4 C18 C17 32.3(2) . . . . ?
C22 C14 C13 N2 176.93(15) . . . . ?
C22 C14 C13 C21 -0.4(3) . . . . ?
C4 C5 C6 C1 1.5(2) . . . . ?
C4 C3 C2 C1 1.9(2) . . . . ?
C11 C12 C7 C16 -179.77(13) . . . . ?
C11 C12 C7 C8 1.6(2) . . . . ?
C14 N3 C15 N2 -1.92(16) . . . . ?
C14 N3 C15 C16 172.06(13) . . . . ?
C19 C17 C18 O1 29.8(2) . . . . ?
C19 C17 C18 C4 -145.70(13) . . . . ?
C2 C1 C6 C5 -0.5(3) . . . . ?
C2 C3 C4 C5 -0.9(2) . . . . ?
C2 C3 C4 C18 177.88(14) . . . . ?
C7 C16 C17 C19 15.6(2) . . . . ?
C7 C16 C17 C18 -169.39(13) . . . . ?
C7 C16 C15 N3 49.8(2) . . . . ?
C7 C16 C15 N2 -136.79(14) . . . . ?
C7 C12 C11 C10 1.2(2) . . . . ?
C13 N2 C15 N3 1.11(16) . . . . ?
C13 N2 C15 C16 -173.11(13) . . . . ?
C6 C5 C4 C3 -0.8(2) . . . . ?
C6 C5 C4 C18 -179.63(14) . . . . ?
C6 C1 C2 C3 -1.2(3) . . . . ?
